data_7044787
loop_
_publ_author_name
'Hickox, Hunter P.'
'Wang, Yuzhong'
'Luedecke, Kaitlin M.'
'Xie, Yaoming'
'Wei, Pingrong'
'Carrillo, Deidrah'
'Dominique, Nathaniel L.'
'Cui, Dongtao'
'Schaefer, Henry F.'
'Robinson, Gregory H.'

_publ_section_title
;
 1,3,2-Diazaborole-derived carbene complexes of boron.
;
_journal_issue 1
_journal_name_full 'Dalton transactions (Cambridge, England : 2003)'
_journal_page_first 41
_journal_page_last 44
_journal_paper_doi 10.1039/c7dt04079b
_journal_volume 47
_journal_year 2017
_chemical_formula_moiety 'C26 H37 B Br N2, B Br4, Toluene'
_chemical_formula_sum 'C26 H37 B2 Br5 N2'
_chemical_formula_weight 798.74
_space_group_crystal_system monoclinic
_space_group_IT_number 14
_space_group_name_Hall '-P 2ybc'
_space_group_name_H-M_alt 'P 1 21/c 1'
_symmetry_space_group_name_Hall '-P 2ybc'
_symmetry_space_group_name_H-M 'P 1 21/c 1'
_atom_sites_solution_hydrogens mixed
_audit_creation_method SHELXL-2014/7
_audit_update_record
;
2017-11-10 deposited with the CCDC.
2017-11-16 downloaded from the CCDC.
;
_cell_angle_alpha 90
_cell_angle_beta 109.718(6)
_cell_angle_gamma 90
_cell_formula_units_Z 4
_cell_length_a 12.317(2)
_cell_length_b 22.811(5)
_cell_length_c 14.606(3)
_cell_measurement_reflns_used 9946
_cell_measurement_temperature 100(2)
_cell_measurement_theta_max 26.37
_cell_measurement_theta_min 2.32
_cell_volume 3863.1(13)
_computing_cell_refinement 'Bruker SAINT'
_computing_data_collection 'Bruker APEX3'
_computing_data_reduction 'Bruker SAINT'
_computing_molecular_graphics 'Bruker SHELXTL'
_computing_publication_material 'Bruker SHELXTL'
_computing_structure_refinement 'SHELXL-2014/7 (Sheldrick, 2014)'
_computing_structure_solution 'SHELXS-97 (Sheldrick 2008)'
_diffrn_ambient_temperature 100(2)
_diffrn_measured_fraction_theta_full 0.999
_diffrn_measured_fraction_theta_max 0.999
_diffrn_measurement_device_type 'Bruker D8 Quest PHOTON 100 CMOS'
_diffrn_measurement_method 'Omega\phi scans'
_diffrn_radiation_type MoK\a
_diffrn_radiation_wavelength 0.71073
_diffrn_reflns_av_R_equivalents 0.0999
_diffrn_reflns_av_unetI/netI 0.0417
_diffrn_reflns_Laue_measured_fraction_full 0.999
_diffrn_reflns_Laue_measured_fraction_max 0.999
_diffrn_reflns_limit_h_max 15
_diffrn_reflns_limit_h_min -15
_diffrn_reflns_limit_k_max 28
_diffrn_reflns_limit_k_min -28
_diffrn_reflns_limit_l_max 18
_diffrn_reflns_limit_l_min -18
_diffrn_reflns_number 118311
_diffrn_reflns_point_group_measured_fraction_full 0.999
_diffrn_reflns_point_group_measured_fraction_max 0.999
_diffrn_reflns_theta_full 25.242
_diffrn_reflns_theta_max 26.019
_diffrn_reflns_theta_min 2.079
_diffrn_source Imus
_exptl_absorpt_coefficient_mu 5.216
_exptl_absorpt_correction_T_max 0.7454
_exptl_absorpt_correction_T_min 0.2455
_exptl_absorpt_correction_type multi-scan
_exptl_absorpt_process_details 'BRUKER SADABS'
_exptl_crystal_colour yellow
_exptl_crystal_density_diffrn 1.373
_exptl_crystal_description plate
_exptl_crystal_F_000 1568
_exptl_crystal_size_max 0.400
_exptl_crystal_size_mid 0.300
_exptl_crystal_size_min 0.180
_refine_diff_density_max 0.960
_refine_diff_density_min -0.950
_refine_diff_density_rms 0.089
_refine_ls_extinction_method none
_refine_ls_goodness_of_fit_ref 1.023
_refine_ls_hydrogen_treatment mixed
_refine_ls_matrix_type full
_refine_ls_number_parameters 329
_refine_ls_number_reflns 7600
_refine_ls_number_restraints 3
_refine_ls_restrained_S_all 1.023
_refine_ls_R_factor_all 0.0534
_refine_ls_R_factor_gt 0.0390
_refine_ls_shift/su_max 0.001
_refine_ls_shift/su_mean 0.000
_refine_ls_structure_factor_coef Fsqd
_refine_ls_weighting_details 'w=1/[\s^2^(Fo^2^)+(0.0332P)^2^+7.0875P] where P=(Fo^2^+2Fc^2^)/3'
_refine_ls_weighting_scheme calc
_refine_ls_wR_factor_gt 0.0836
_refine_ls_wR_factor_ref 0.0884
_reflns_Friedel_coverage 0.000
_reflns_number_gt 6114
_reflns_number_total 7600
_reflns_threshold_expression 'I > 2\s(I)'
_cod_data_source_file c7dt04079b2.cif
_cod_data_source_block compound_4
_cod_depositor_comments 'Adding full bibliography for 7044787--7044789.cif.'
_cod_original_cell_volume 3863.3(13)
_cod_database_code 7044787
_shelx_shelxl_version_number 2014/7
_shelx_space_group_comment
;
The symmetry employed for this shelxl refinement is uniquely defined
by the following loop, which should always be used as a source of
symmetry information in preference to the above space-group names.
They are only intended as comments.
;
_shelx_estimated_absorpt_t_min 0.229
_shelx_estimated_absorpt_t_max 0.454

loop_
_space_group_symop_operation_xyz
'x, y, z'
'-x, y+1/2, -z+1/2'
'-x, -y, -z'
'x, -y-1/2, z-1/2'

loop_
_atom_site_label
_atom_site_type_symbol
_atom_site_fract_x
_atom_site_fract_y
_atom_site_fract_z
_atom_site_U_iso_or_equiv
_atom_site_adp_type
_atom_site_occupancy
_atom_site_site_symmetry_order
_atom_site_calc_flag
_atom_site_refinement_flags_posn
_atom_site_refinement_flags_adp
B1 B 0.7935(3) 0.55720(17) 0.8244(3) 0.0223(8) Uani 1 1 d . .
Br1 Br 0.90597(4) 0.57038(2) 0.94702(3) 0.03857(11) Uani 1 1 d . .
B2 B 0.3399(4) 0.43916(19) 0.6009(3) 0.0280(9) Uani 1 1 d . .
Br2 Br 0.48406(3) 0.41283(2) 0.57540(3) 0.03914(12) Uani 1 1 d . .
Br3 Br 0.35675(4) 0.42254(2) 0.73992(3) 0.03720(11) Uani 1 1 d . .
Br4 Br 0.31817(4) 0.52607(2) 0.57583(3) 0.03735(11) Uani 1 1 d . .
Br5 Br 0.20592(3) 0.39512(2) 0.51031(3) 0.03999(12) Uani 1 1 d . .
N1 N 0.7012(2) 0.59366(12) 0.77333(19) 0.0207(6) Uani 1 1 d . .
N2 N 0.7883(2) 0.50634(12) 0.7608(2) 0.0226(6) Uani 1 1 d . .
C1 C 0.6408(3) 0.56919(15) 0.6808(3) 0.0232(7) Uani 1 1 d D .
H1A H 0.5569(17) 0.567(2) 0.657(4) 0.072(16) Uiso 1 1 d D .
H1B H 0.636(5) 0.5956(19) 0.625(3) 0.075(17) Uiso 1 1 d D .
C2 C 0.7018(3) 0.51452(15) 0.6762(3) 0.0246(8) Uani 1 1 d D .
H2 H 0.692(4) 0.4860(15) 0.627(2) 0.054(13) Uiso 1 1 d D .
C3 C 0.8618(3) 0.45437(15) 0.7818(2) 0.0243(8) Uani 1 1 d . .
C4 C 0.9667(3) 0.45748(16) 0.7654(3) 0.0294(8) Uani 1 1 d . .
C5 C 1.0370(4) 0.40768(19) 0.7894(3) 0.0392(10) Uani 1 1 d . .
H5 H 1.1091 0.4076 0.7790 0.047 Uiso 1 1 calc R U
C6 C 1.0029(4) 0.35909(19) 0.8276(3) 0.0436(11) Uani 1 1 d . .
H6 H 1.0525 0.3260 0.8445 0.052 Uiso 1 1 calc R U
C7 C 0.8976(4) 0.35736(17) 0.8421(3) 0.0392(10) Uani 1 1 d . .
H7 H 0.8757 0.3230 0.8682 0.047 Uiso 1 1 calc R U
C8 C 0.8232(3) 0.40508(15) 0.8191(3) 0.0291(8) Uani 1 1 d . .
C9 C 0.7088(3) 0.40345(16) 0.8371(3) 0.0347(9) Uani 1 1 d . .
H9 H 0.6552 0.4311 0.7901 0.042 Uiso 1 1 calc R U
C10 C 0.6528(4) 0.34306(18) 0.8202(4) 0.0559(13) Uani 1 1 d . .
H10A H 0.5796 0.3445 0.8328 0.084 Uiso 1 1 calc R U
H10B H 0.6384 0.3311 0.7527 0.084 Uiso 1 1 calc R U
H10C H 0.7044 0.3147 0.8642 0.084 Uiso 1 1 calc R U
C11 C 0.7231(5) 0.4250(2) 0.9400(4) 0.0566(13) Uani 1 1 d . .
H11A H 0.7591 0.4639 0.9500 0.085 Uiso 1 1 calc R U
H11B H 0.6472 0.4274 0.9478 0.085 Uiso 1 1 calc R U
H11C H 0.7720 0.3975 0.9878 0.085 Uiso 1 1 calc R U
C12 C 1.0055(3) 0.51086(18) 0.7237(3) 0.0364(9) Uani 1 1 d . .
H12 H 0.9448 0.5417 0.7127 0.044 Uiso 1 1 calc R U
C13 C 1.1183(4) 0.5354(2) 0.7937(4) 0.0558(13) Uani 1 1 d . .
H13A H 1.1087 0.5446 0.8561 0.084 Uiso 1 1 calc R U
H13B H 1.1796 0.5062 0.8038 0.084 Uiso 1 1 calc R U
H13C H 1.1389 0.5711 0.7661 0.084 Uiso 1 1 calc R U
C14 C 1.0187(4) 0.4961(2) 0.6252(3) 0.0504(12) Uani 1 1 d . .
H14A H 1.0439 0.5311 0.5990 0.076 Uiso 1 1 calc R U
H14B H 1.0762 0.4650 0.6342 0.076 Uiso 1 1 calc R U
H14C H 0.9445 0.4828 0.5796 0.076 Uiso 1 1 calc R U
C15 C 0.6640(3) 0.64835(15) 0.8038(2) 0.0242(8) Uani 1 1 d . .
C16 C 0.7043(4) 0.70120(16) 0.7774(3) 0.0372(9) Uani 1 1 d . .
C17 C 0.6675(4) 0.75270(17) 0.8078(3) 0.0469(11) Uani 1 1 d . .
H17 H 0.6920 0.7892 0.7904 0.056 Uiso 1 1 calc R U
C18 C 0.5966(4) 0.75198(18) 0.8624(3) 0.0446(11) Uani 1 1 d . .
H18 H 0.5731 0.7879 0.8830 0.053 Uiso 1 1 calc R U
C19 C 0.5589(4) 0.69963(18) 0.8880(3) 0.0385(10) Uani 1 1 d . .
H19 H 0.5096 0.7000 0.9259 0.046 Uiso 1 1 calc R U
C20 C 0.5918(3) 0.64605(16) 0.8592(3) 0.0288(8) Uani 1 1 d . .
C21 C 0.5510(4) 0.58927(17) 0.8901(3) 0.0366(9) Uani 1 1 d . .
H21 H 0.5806 0.5563 0.8601 0.044 Uiso 1 1 calc R U
C22 C 0.6017(4) 0.5823(2) 1.0017(3) 0.0488(11) Uani 1 1 d . .
H22A H 0.6860 0.5850 1.0228 0.073 Uiso 1 1 calc R U
H22B H 0.5718 0.6134 1.0328 0.073 Uiso 1 1 calc R U
H22C H 0.5796 0.5440 1.0203 0.073 Uiso 1 1 calc R U
C23 C 0.4203(4) 0.5853(2) 0.8547(3) 0.0498(12) Uani 1 1 d . .
H23A H 0.3971 0.5480 0.8760 0.075 Uiso 1 1 calc R U
H23B H 0.3890 0.6179 0.8818 0.075 Uiso 1 1 calc R U
H23C H 0.3904 0.5874 0.7835 0.075 Uiso 1 1 calc R U
C24 C 0.7903(5) 0.70286(19) 0.7219(4) 0.0567(14) Uani 1 1 d . .
H24 H 0.7994 0.6621 0.7005 0.068 Uiso 1 1 calc R U
C25 C 0.9092(5) 0.7244(3) 0.7884(5) 0.0821(19) Uani 1 1 d . .
H25A H 0.9628 0.7252 0.7518 0.123 Uiso 1 1 calc R U
H25B H 0.9017 0.7640 0.8118 0.123 Uiso 1 1 calc R U
H25C H 0.9387 0.6979 0.8441 0.123 Uiso 1 1 calc R U
C26 C 0.7435(5) 0.7413(2) 0.6311(3) 0.0708(17) Uani 1 1 d . .
H26A H 0.7990 0.7420 0.5964 0.106 Uiso 1 1 calc R U
H26B H 0.6700 0.7252 0.5885 0.106 Uiso 1 1 calc R U
H26C H 0.7314 0.7813 0.6504 0.106 Uiso 1 1 calc R U

loop_
_atom_site_aniso_label
_atom_site_aniso_U_11
_atom_site_aniso_U_22
_atom_site_aniso_U_33
_atom_site_aniso_U_23
_atom_site_aniso_U_13
_atom_site_aniso_U_12
B1 0.019(2) 0.029(2) 0.022(2) -0.0002(16) 0.0107(17) -0.0034(16)
Br1 0.0387(2) 0.0439(2) 0.0209(2) -0.00296(16) -0.00608(17) 0.00335(18)
B2 0.028(2) 0.038(2) 0.022(2) -0.0003(18) 0.0132(18) -0.0037(18)
Br2 0.0247(2) 0.0691(3) 0.0256(2) 0.00348(19) 0.01116(16) 0.00296(19)
Br3 0.0441(3) 0.0459(2) 0.0274(2) 0.00523(17) 0.01969(18) 0.00472(18)
Br4 0.0455(3) 0.0367(2) 0.0296(2) 0.00059(16) 0.01227(18) -0.00691(18)
Br5 0.0275(2) 0.0451(2) 0.0441(3) -0.01020(19) 0.00767(18) -0.00665(17)
N1 0.0231(16) 0.0224(14) 0.0171(14) 0.0010(11) 0.0074(12) 0.0001(12)
N2 0.0177(15) 0.0239(15) 0.0251(16) -0.0007(12) 0.0057(13) 0.0010(12)
C1 0.0192(19) 0.0282(18) 0.0207(18) 0.0018(14) 0.0050(15) 0.0003(15)
C2 0.0233(19) 0.0289(19) 0.0219(19) -0.0042(15) 0.0082(15) -0.0021(15)
C3 0.0207(19) 0.0280(18) 0.0207(18) -0.0045(14) 0.0024(15) 0.0041(15)
C4 0.028(2) 0.040(2) 0.0216(19) -0.0046(16) 0.0094(16) 0.0051(17)
C5 0.028(2) 0.051(3) 0.037(2) -0.012(2) 0.0088(18) 0.0121(19)
C6 0.041(3) 0.038(2) 0.044(3) -0.012(2) 0.004(2) 0.019(2)
C7 0.044(3) 0.029(2) 0.038(2) -0.0046(17) 0.005(2) 0.0057(18)
C8 0.033(2) 0.0232(18) 0.029(2) -0.0076(15) 0.0070(17) 0.0002(15)
C9 0.032(2) 0.0245(19) 0.043(2) 0.0055(17) 0.0064(18) -0.0025(16)
C10 0.043(3) 0.032(2) 0.083(4) 0.008(2) 0.007(3) -0.006(2)
C11 0.060(3) 0.062(3) 0.060(3) -0.001(2) 0.036(3) -0.013(3)
C12 0.027(2) 0.050(2) 0.036(2) -0.0001(19) 0.0151(18) 0.0029(18)
C13 0.045(3) 0.072(3) 0.049(3) -0.006(2) 0.013(2) -0.014(2)
C14 0.037(3) 0.085(3) 0.036(2) 0.003(2) 0.021(2) 0.008(2)
C15 0.0258(19) 0.0255(18) 0.0183(17) -0.0011(14) 0.0037(15) 0.0033(15)
C16 0.051(3) 0.030(2) 0.032(2) 0.0012(17) 0.016(2) -0.0016(18)
C17 0.073(3) 0.022(2) 0.047(3) 0.0031(18) 0.023(2) 0.002(2)
C18 0.057(3) 0.033(2) 0.036(2) -0.0075(18) 0.006(2) 0.014(2)
C19 0.042(2) 0.042(2) 0.036(2) -0.0056(18) 0.018(2) 0.0085(19)
C20 0.029(2) 0.0320(19) 0.0248(19) 0.0005(15) 0.0083(16) 0.0051(16)
C21 0.045(3) 0.038(2) 0.038(2) -0.0042(18) 0.029(2) 0.0002(18)
C22 0.049(3) 0.055(3) 0.045(3) 0.012(2) 0.019(2) -0.001(2)
C23 0.044(3) 0.065(3) 0.045(3) -0.007(2) 0.021(2) -0.014(2)
C24 0.093(4) 0.032(2) 0.063(3) 0.002(2) 0.049(3) -0.015(2)
C25 0.059(4) 0.100(5) 0.092(5) 0.043(4) 0.032(3) -0.006(3)
C26 0.095(4) 0.082(4) 0.042(3) -0.001(3) 0.030(3) -0.043(3)

loop_
_atom_type_symbol
_atom_type_description
_atom_type_scat_dispersion_real
_atom_type_scat_dispersion_imag
_atom_type_scat_source
C C 0.0033 0.0016 'International Tables Vol C Tables 4.2.6.8 and 6.1.1.4'
H H 0.0000 0.0000 'International Tables Vol C Tables 4.2.6.8 and 6.1.1.4'
B B 0.0013 0.0007 'International Tables Vol C Tables 4.2.6.8 and 6.1.1.4'
Br Br -0.2901 2.4595 'International Tables Vol C Tables 4.2.6.8 and 6.1.1.4'
N N 0.0061 0.0033 'International Tables Vol C Tables 4.2.6.8 and 6.1.1.4'

loop_
_geom_angle_atom_site_label_1
_geom_angle_atom_site_label_2
_geom_angle_atom_site_label_3
_geom_angle
N1 B1 N2 106.0(3)
N1 B1 Br1 128.0(3)
N2 B1 Br1 126.0(3)
Br5 B2 Br4 110.1(2)
Br5 B2 Br3 110.75(19)
Br4 B2 Br3 109.3(2)
Br5 B2 Br2 107.95(19)
Br4 B2 Br2 109.23(19)
Br3 B2 Br2 109.4(2)
B1 N1 C1 110.1(3)
B1 N1 C15 129.1(3)
C1 N1 C15 120.8(3)
C2 N2 C3 123.3(3)
C2 N2 B1 108.8(3)
C3 N2 B1 127.9(3)
H1A C1 H1B 89(4)
H1A C1 N1 121(3)
H1B C1 N1 114(3)
H1A C1 C2 115(3)
H1B C1 C2 111(3)
N1 C1 C2 105.4(3)
H2 C2 N2 117(3)
H2 C2 C1 133(3)
N2 C2 C1 109.5(3)
C4 C3 C8 124.3(3)
C4 C3 N2 117.9(3)
C8 C3 N2 117.8(3)
C5 C4 C3 116.6(4)
C5 C4 C12 120.2(4)
C3 C4 C12 123.3(3)
C6 C5 C4 120.7(4)
C5 C6 C7 121.1(4)
C6 C7 C8 121.1(4)
C3 C8 C7 116.2(4)
C3 C8 C9 122.9(3)
C7 C8 C9 120.9(4)
C10 C9 C8 112.9(3)
C10 C9 C11 110.2(4)
C8 C9 C11 110.8(3)
C14 C12 C4 110.4(4)
C14 C12 C13 110.3(3)
C4 C12 C13 111.5(3)
C16 C15 C20 123.1(3)
C16 C15 N1 118.4(3)
C20 C15 N1 118.5(3)
C15 C16 C17 117.1(4)
C15 C16 C24 122.4(3)
C17 C16 C24 120.4(4)
C18 C17 C16 121.3(4)
C17 C18 C19 120.5(4)
C20 C19 C18 121.3(4)
C19 C20 C15 116.7(3)
C19 C20 C21 120.1(3)
C15 C20 C21 123.2(3)
C23 C21 C20 111.7(4)
C23 C21 C22 111.0(3)
C20 C21 C22 110.3(3)
C16 C24 C26 110.2(4)
C16 C24 C25 110.7(4)
C26 C24 C25 111.3(4)

loop_
_geom_bond_atom_site_label_1
_geom_bond_atom_site_label_2
_geom_bond_distance
B1 N1 1.403(5)
B1 N2 1.475(5)
B1 Br1 1.882(4)
B2 Br5 2.003(4)
B2 Br4 2.017(4)
B2 Br3 2.007(4)
B2 Br2 2.024(4)
N1 C1 1.419(4)
N1 C15 1.450(4)
N2 C2 1.344(4)
N2 C3 1.460(4)
C1 H1A 0.974(19)
C1 H1B 0.996(19)
C1 C2 1.470(5)
C2 H2 0.946(19)
C3 C4 1.393(5)
C3 C8 1.400(5)
C4 C5 1.399(5)
C4 C12 1.510(6)
C5 C6 1.369(6)
C6 C7 1.384(6)
C7 C8 1.389(5)
C8 C9 1.520(6)
C9 C10 1.523(5)
C9 C11 1.534(6)
C12 C14 1.540(6)
C12 C13 1.526(6)
C15 C16 1.406(5)
C15 C20 1.392(5)
C16 C17 1.385(6)
C16 C24 1.536(6)
C17 C18 1.368(6)
C18 C19 1.377(6)
C19 C20 1.396(5)
C20 C21 1.511(5)
C21 C23 1.519(6)
C21 C22 1.545(6)
C24 C26 1.531(7)
C24 C25 1.540(8)

loop_
_geom_torsion_atom_site_label_1
_geom_torsion_atom_site_label_2
_geom_torsion_atom_site_label_3
_geom_torsion_atom_site_label_4
_geom_torsion
N2 B1 N1 C1 -1.5(4)
Br1 B1 N1 C1 176.4(3)
N2 B1 N1 C15 177.5(3)
Br1 B1 N1 C15 -4.6(5)
N1 B1 N2 C2 3.0(4)
Br1 B1 N2 C2 -175.0(3)
N1 B1 N2 C3 -176.9(3)
Br1 B1 N2 C3 5.2(5)
B1 N1 C1 H1A 133(4)
C15 N1 C1 H1A -46(4)
B1 N1 C1 H1B -123(3)
C15 N1 C1 H1B 58(3)
B1 N1 C1 C2 -0.4(4)
C15 N1 C1 C2 -179.5(3)
C3 N2 C2 H2 -4(3)
B1 N2 C2 H2 176(3)
C3 N2 C2 C1 176.6(3)
B1 N2 C2 C1 -3.3(4)
H1A C1 C2 H2 47(5)
H1B C1 C2 H2 -53(5)
N1 C1 C2 H2 -177(4)
H1A C1 C2 N2 -134(3)
H1B C1 C2 N2 126(3)
N1 C1 C2 N2 2.4(4)
C2 N2 C3 C4 95.6(4)
B1 N2 C3 C4 -84.6(4)
C2 N2 C3 C8 -85.8(4)
B1 N2 C3 C8 94.0(4)
C8 C3 C4 C5 -0.7(5)
N2 C3 C4 C5 177.9(3)
C8 C3 C4 C12 179.0(3)
N2 C3 C4 C12 -2.4(5)
C3 C4 C5 C6 -0.6(6)
C12 C4 C5 C6 179.7(4)
C4 C5 C6 C7 1.2(6)
C5 C6 C7 C8 -0.6(6)
C4 C3 C8 C7 1.2(5)
N2 C3 C8 C7 -177.3(3)
C4 C3 C8 C9 179.3(3)
N2 C3 C8 C9 0.7(5)
C6 C7 C8 C3 -0.6(5)
C6 C7 C8 C9 -178.7(4)
C3 C8 C9 C10 146.7(4)
C7 C8 C9 C10 -35.4(5)
C3 C8 C9 C11 -89.2(4)
C7 C8 C9 C11 88.8(4)
C5 C4 C12 C14 62.8(5)
C3 C4 C12 C14 -116.9(4)
C5 C4 C12 C13 -60.2(5)
C3 C4 C12 C13 120.2(4)
B1 N1 C15 C16 94.7(4)
C1 N1 C15 C16 -86.5(4)
B1 N1 C15 C20 -84.1(5)
C1 N1 C15 C20 94.8(4)
C20 C15 C16 C17 -1.0(6)
N1 C15 C16 C17 -179.8(4)
C20 C15 C16 C24 175.8(4)
N1 C15 C16 C24 -2.9(6)
C15 C16 C17 C18 1.0(7)
C24 C16 C17 C18 -175.9(4)
C16 C17 C18 C19 -0.6(7)
C17 C18 C19 C20 0.1(7)
C18 C19 C20 C15 -0.1(6)
C18 C19 C20 C21 178.7(4)
C16 C15 C20 C19 0.6(6)
N1 C15 C20 C19 179.3(3)
C16 C15 C20 C21 -178.2(4)
N1 C15 C20 C21 0.5(5)
C19 C20 C21 C23 59.1(5)
C15 C20 C21 C23 -122.2(4)
C19 C20 C21 C22 -64.8(5)
C15 C20 C21 C22 113.9(4)
C15 C16 C24 C26 127.1(4)
C17 C16 C24 C26 -56.1(6)
C15 C16 C24 C25 -109.3(5)
C17 C16 C24 C25 67.5(6)
